data_1528516
loop_
_publ_author_name
'Gavilan, E.'
'Audebrand, N.'
'Jeanneau, E.'

_publ_section_title
;
 A new series of mixed oxalates M M'(C2 O4)3 (H2 O)3 * n(H2 O) (M = Cd,
 Hg, Pb; M' = Zr, Hf) based on eight-fold coordinated metals: synthesis,
 crystal structure from single-crystal and powder diffraction data and
 thermal behaviour
;
_journal_name_full 'Solid State Sciences'
_journal_page_first 985
_journal_page_last 999
_journal_volume 9
_journal_year 2007
_chemical_formula_sum 'C6 H10 Hg O17 Zr'
_chemical_name_systematic '(Hg Zr (C2 O4)3 (H2 O)3) (H2 O)2'
_space_group_IT_number 14
_symmetry_space_group_name_Hall '-P 2ybc'
_symmetry_space_group_name_H-M 'P 1 21/c 1'
_cell_angle_alpha 90
_cell_angle_beta 105.866
_cell_angle_gamma 90
_cell_formula_units_Z 4
_cell_length_a 8.9501
_cell_length_b 16.7923
_cell_length_c 10.0015
_cell_volume 1445.889
_citation_journal_id_ASTM SSSCFJ
_cod_data_source_file Gavilan_SSSCFJ_2007_1443.cif
_cod_data_source_block C6H10Hg1O17Zr1
_cod_original_formula_sum 'C6 H10 Hg1 O17 Zr1'
_cod_database_code 1528516

loop_
_symmetry_equiv_pos_as_xyz
x,y,z
-x,y+1/2,-z+1/2
-x,-y,-z
x,-y-1/2,z-1/2

loop_
_atom_site_label
_atom_site_type_symbol
_atom_site_fract_x
_atom_site_fract_y
_atom_site_fract_z
_atom_site_occupancy
_atom_site_U_iso_or_equiv
O9 O-2 0.0521 0.8955 0.6179 1 0.0
O17 O-2 0.0228 0.6143 0.6843 1 0.0
H3 H+1 0.598 0.193 0.511 1 0.0
O8 O-2 0.4348 0.8564 0.248 1 0.0
H7 H+1 0.983 0.292 0.2 1 0.0
O7 O-2 0.4276 0.3788 0.0326 1 0.0
H2 H+1 0.883 0.436 0.171 1 0.0
O2 O-2 0.3473 0.4703 0.793 1 0.0
O14 O-2 0.6507 0.2329 0.4743 1 0.0
C5 C+3 0.1535 0.887 0.7349 1 0.0
H4 H+1 0.661 0.213 0.388 1 0.0
Hg1 Hg+2 0.56169 0.378651 0.48271 1 0.0
C6 C+3 0.9116 0.4077 0.641 1 0.0
H10 H+1 -0.082 0.598 0.64 1 0.0
O11 O-2 0.824 0.4103 0.5211 1 0.0
O15 O-2 0.1511 0.2842 0.9566 1 0.0
H8 H+1 0.863 0.271 0.066 1 0.0
C1 C+3 0.6072 0.5626 0.3029 1 0.0
Zr1 Zr+4 0.19732 0.40517 0.89248 1 0.0
O12 O-2 0.9438 0.5788 0.3255 1 0.0
H9 H+1 0.078 0.603 0.617 1 0.0
C4 C+3 0.4474 0.3785 0.1645 1 0.0
O13 O-2 0.846 0.4685 0.0908 1 0.0
O4 O-2 0.399 0.3074 0.5945 1 0.0
O1 O-2 0.5441 0.5294 0.383 1 0.0
O10 O-2 0.7134 0.3648 0.7442 1 0.0
H1 H+1 0.882 0.445 0.019 1 0.0
C3 C+3 0.3014 0.4051 0.2074 1 0.0
O3 O-2 0.2938 0.3193 0.7716 1 0.0
O5 O-2 0.8108 0.9267 0.3946 1 0.0
H6 H+1 0.083 0.28 1.014 1 0.0
O16 O-2 0.9649 0.2587 0.1204 1 0.0
C2 C+3 0.6386 0.6534 0.3154 1 0.0
O6 O-2 0.7008 0.9024 0.1709 1 0.0
H5 H+1 0.232 0.247 0.991 1 0.0
